data_4030013
loop_
_publ_author_name
'Varun, Begur Vasanthkumar'
'Prabhu, Kandikere Ramaiah'

_publ_section_title
;
 Regioselective thiolation of arenes and heteroarenes: C-h
 functionalization strategy for C-s bond formation.
;
_journal_issue 20
_journal_name_full 'The Journal of organic chemistry'
_journal_page_first 9655
_journal_page_last 9668
_journal_paper_doi 10.1021/jo501793q
_journal_volume 79
_journal_year 2014
_chemical_formula_moiety 'C15 H13 N O3 S'
_chemical_formula_sum 'C15 H13 N O3 S'
_chemical_formula_weight 287.32
_chemical_name_systematic
;
 ?
;
_space_group_crystal_system triclinic
_space_group_IT_number 2
_space_group_name_Hall '-P 1'
_space_group_name_H-M_alt 'P -1'
_symmetry_space_group_name_Hall '-P 1'
_symmetry_space_group_name_H-M 'P -1'
_atom_sites_solution_hydrogens mixed
_atom_sites_solution_primary direct
_audit_creation_date 2014-08-06
_audit_creation_method
;
Olex2 1.2
(compiled 2014.07.22 svn.r2960 for OlexSys, GUI svn.r4862)
;
_cell_angle_alpha 94.770(11)
_cell_angle_beta 102.372(9)
_cell_angle_gamma 109.924(10)
_cell_formula_units_Z 2
_cell_length_a 7.6639(12)
_cell_length_b 8.4973(14)
_cell_length_c 11.1966(16)
_cell_measurement_reflns_used 3890
_cell_measurement_temperature 296(2)
_cell_measurement_theta_max 27.35
_cell_measurement_theta_min 2.26
_cell_volume 659.83(19)
_computing_molecular_graphics 'Olex2 (Dolomanov et al., 2009)'
_computing_publication_material 'Olex2 (Dolomanov et al., 2009)'
_computing_structure_refinement 'ShelXL (Sheldrick, 2008)'
_computing_structure_solution 'ShelXS (Sheldrick, 2008)'
_diffrn_ambient_temperature 296(2)
_diffrn_measured_fraction_theta_full 0.996
_diffrn_measured_fraction_theta_max 0.943
_diffrn_measurement_device_type 'Bruker APEX-II CCD'
_diffrn_measurement_method '\f and \w scans'
_diffrn_radiation_monochromator graphite
_diffrn_radiation_type MoK\a
_diffrn_radiation_wavelength 0.71073
_diffrn_reflns_av_R_equivalents 0.0372
_diffrn_reflns_av_unetI/netI 0.0385
_diffrn_reflns_Laue_measured_fraction_full 0.996
_diffrn_reflns_Laue_measured_fraction_max 0.943
_diffrn_reflns_limit_h_max 10
_diffrn_reflns_limit_h_min -10
_diffrn_reflns_limit_k_max 10
_diffrn_reflns_limit_k_min -11
_diffrn_reflns_limit_l_max 14
_diffrn_reflns_limit_l_min -14
_diffrn_reflns_number 10918
_diffrn_reflns_point_group_measured_fraction_full 0.996
_diffrn_reflns_point_group_measured_fraction_max 0.943
_diffrn_reflns_theta_full 25.000
_diffrn_reflns_theta_max 28.355
_diffrn_reflns_theta_min 1.890
_diffrn_standards_number 0
_exptl_absorpt_coefficient_mu 0.251
_exptl_absorpt_correction_type none
_exptl_crystal_colour colourless
_exptl_crystal_colour_primary colourless
_exptl_crystal_density_diffrn 1.446
_exptl_crystal_description block
_exptl_crystal_F_000 300
_exptl_crystal_size_max 0.3
_exptl_crystal_size_mid 0.28
_exptl_crystal_size_min 0.2
_refine_diff_density_max 0.181
_refine_diff_density_min -0.239
_refine_diff_density_rms 0.037
_refine_ls_extinction_method none
_refine_ls_goodness_of_fit_ref 1.026
_refine_ls_hydrogen_treatment mixed
_refine_ls_matrix_type full
_refine_ls_number_parameters 186
_refine_ls_number_reflns 3116
_refine_ls_number_restraints 0
_refine_ls_restrained_S_all 1.026
_refine_ls_R_factor_all 0.0581
_refine_ls_R_factor_gt 0.0397
_refine_ls_shift/su_max 0.000
_refine_ls_shift/su_mean 0.000
_refine_ls_structure_factor_coef Fsqd
_refine_ls_weighting_details
;
 w=1/[\s^2^(Fo^2^)+(0.0374P)^2^+0.1703P]
 where P=(Fo^2^+2Fc^2^)/3
;
_refine_ls_weighting_scheme calc
_refine_ls_wR_factor_gt 0.0923
_refine_ls_wR_factor_ref 0.1013
_reflns_Friedel_coverage 0.000
_reflns_number_gt 2333
_reflns_number_total 3116
_reflns_threshold_expression 'I > 2\s(I)'
_cod_data_source_file jo501793q_si_004.cif
_cod_data_source_block 15
_cod_depositor_comments 'Adding full bibliography for 4030011--4030013.cif.'
_cod_original_cell_volume 659.83(18)
_cod_database_code 4030013
_shelxl_version_number 2013-2
_shelx_space_group_comment
;
The symmetry employed for this shelxl refinement is uniquely defined
by the following loop, which should always be used as a source of
symmetry information in preference to the above space-group names.
They are only intended as comments.
;
_shelx_estimated_absorpt_t_max 0.951
_shelx_estimated_absorpt_t_min 0.928
_olex2_refinement_description
;
1. Others
 Fixed Sof: H10A(0.5) H10B(0.5) H10C(0.5) H10D(0.5) H10E(0.5) H10F(0.5)
 Fixed Uiso: H3(0.049) H8(0.054) H10A(0.101) H10B(0.101) H10C(0.101)
 H10D(0.101) H10E(0.101) H10F(0.101) H11A(0.09) H11B(0.09) H11C(0.09)
 H13(0.056) H14(0.06) H15(0.056) H16(0.057)
 Fixed X: H3(0.6511) H8(0.8899) H10A(0.9751) H10B(0.8421) H10C(0.8236)
 H10D(0.7854) H10E(0.9184) H10F(0.9369) H11A(0.911) H11B(1.0147) H11C(0.7942)
 H13(0.2412) H14(0.4757) H15(0.5311) H16(0.7902)
 Fixed Y: H3(0.4966) H8(-0.0292) H10A(-0.201) H10B(-0.2529) H10C(-0.3864)
 H10D(-0.3593) H10E(-0.3073) H10F(-0.1738) H11A(0.7032) H11B(0.8923)
 H11C(0.7989) H13(-0.3104) H14(-0.385) H15(0.1744) H16(0.3595)
 Fixed Z: H3(0.3531) H8(0.1752) H10A(0.0421) H10B(-0.0934) H10C(-0.0037) H10D(-
 0.0788) H10E(0.0568) H10F(-0.033) H11A(0.3311) H11B(0.3987) H11C(0.3841) H13(-
 0.0326) H14(-0.0927) H15(0.5891) H16(0.7425)
;
_olex2_submission_special_instructions 'No special instructions were received'

loop_
_space_group_symop_operation_xyz
'x, y, z'
'-x, -y, -z'

loop_
_atom_site_label
_atom_site_type_symbol
_atom_site_fract_x
_atom_site_fract_y
_atom_site_fract_z
_atom_site_U_iso_or_equiv
_atom_site_adp_type
_atom_site_occupancy
_atom_site_site_symmetry_order
_atom_site_calc_flag
_atom_site_refinement_flags_posn
_atom_site_refinement_flags_adp
_atom_site_refinement_flags_occupancy
C1 C 0.8799(2) 0.5351(2) 0.63913(15) 0.0405(4) Uani 1 1 d . . .
C2 C 0.8361(2) 0.5774(2) 0.52274(15) 0.0378(4) Uani 1 1 d . . .
C3 C 0.6804(2) 0.4677(2) 0.43120(15) 0.0412(4) Uani 1 1 d . . .
H3 H 0.6511 0.4966 0.3531 0.049 Uiso 1 1 calc R U .
C4 C 0.5694(2) 0.3161(2) 0.45583(16) 0.0415(4) Uani 1 1 d . . .
C5 C 0.4625(2) 0.0677(2) 0.25711(15) 0.0404(4) Uani 1 1 d . . .
C7 C 0.6223(2) -0.0430(2) 0.17150(15) 0.0384(4) Uani 1 1 d . . .
C8 C 0.7608(2) -0.0860(2) 0.13453(16) 0.0446(4) Uani 1 1 d . . .
H8 H 0.8899 -0.0292 0.1752 0.054 Uiso 1 1 calc R U .
C9 C 0.7043(3) -0.2166(2) 0.03474(17) 0.0470(4) Uani 1 1 d . . .
C10 C 0.8490(3) -0.2688(3) -0.0089(2) 0.0673(6) Uani 1 1 d . . .
H10A H 0.9751 -0.2010 0.0421 0.101 Uiso 0.5 1 calc R U P
H10B H 0.8421 -0.2529 -0.0934 0.101 Uiso 0.5 1 calc R U P
H10C H 0.8236 -0.3864 -0.0037 0.101 Uiso 0.5 1 calc R U P
H10D H 0.7854 -0.3593 -0.0788 0.101 Uiso 0.5 1 calc R U P
H10E H 0.9184 -0.3073 0.0568 0.101 Uiso 0.5 1 calc R U P
H10F H 0.9369 -0.1738 -0.0330 0.101 Uiso 0.5 1 calc R U P
C11 C 0.9159(3) 0.7854(3) 0.3972(2) 0.0603(5) Uani 1 1 d . . .
H11A H 0.9110 0.7032 0.3311 0.090 Uiso 1 1 calc R U .
H11B H 1.0147 0.8923 0.3987 0.090 Uiso 1 1 calc R U .
H11C H 0.7942 0.7989 0.3841 0.090 Uiso 1 1 calc R U .
C12 C 0.4326(2) -0.1277(2) 0.10931(15) 0.0396(4) Uani 1 1 d . . .
C13 C 0.3704(3) -0.2561(2) 0.00886(16) 0.0471(4) Uani 1 1 d . . .
H13 H 0.2412 -0.3104 -0.0326 0.056 Uiso 1 1 calc R U .
C14 C 0.5108(3) -0.2982(2) -0.02577(17) 0.0501(4) Uani 1 1 d . . .
H14 H 0.4757 -0.3850 -0.0927 0.060 Uiso 1 1 calc R U .
C15 C 0.6089(3) 0.2761(2) 0.57186(17) 0.0470(4) Uani 1 1 d . . .
H15 H 0.5311 0.1744 0.5891 0.056 Uiso 1 1 calc R U .
C16 C 0.7644(3) 0.3867(2) 0.66351(17) 0.0476(4) Uani 1 1 d . . .
H16 H 0.7902 0.3595 0.7425 0.057 Uiso 1 1 calc R U .
N1 N 0.63594(19) 0.08342(17) 0.26663(13) 0.0413(3) Uani 1 1 d . . .
O1 O 1.0341(2) 0.63773(19) 0.72999(12) 0.0547(4) Uani 1 1 d . . .
O2 O 0.32735(15) -0.05725(14) 0.16473(11) 0.0439(3) Uani 1 1 d . . .
O5 O 0.95697(18) 0.72953(15) 0.51130(12) 0.0519(3) Uani 1 1 d . . .
S1 S 0.36448(6) 0.17900(6) 0.34008(5) 0.05411(16) Uani 1 1 d . . .
H1O H 1.106(3) 0.713(3) 0.700(2) 0.074(8) Uiso 1 1 d . . .

loop_
_atom_site_aniso_label
_atom_site_aniso_U_11
_atom_site_aniso_U_22
_atom_site_aniso_U_33
_atom_site_aniso_U_23
_atom_site_aniso_U_13
_atom_site_aniso_U_12
C1 0.0390(9) 0.0432(9) 0.0386(9) 0.0043(7) 0.0103(7) 0.0147(7)
C2 0.0390(9) 0.0350(8) 0.0423(9) 0.0091(7) 0.0140(7) 0.0145(7)
C3 0.0416(9) 0.0448(10) 0.0394(9) 0.0090(7) 0.0098(7) 0.0187(7)
C4 0.0348(8) 0.0410(9) 0.0465(10) 0.0026(7) 0.0103(7) 0.0126(7)
C5 0.0352(9) 0.0358(8) 0.0411(9) 0.0067(7) 0.0031(7) 0.0058(7)
C7 0.0363(8) 0.0365(8) 0.0358(8) 0.0101(6) 0.0030(7) 0.0080(7)
C8 0.0372(9) 0.0459(10) 0.0451(10) 0.0116(7) 0.0055(7) 0.0105(7)
C9 0.0489(10) 0.0451(10) 0.0470(10) 0.0130(8) 0.0131(8) 0.0157(8)
C10 0.0620(13) 0.0667(14) 0.0733(15) 0.0021(11) 0.0213(11) 0.0238(11)
C11 0.0645(13) 0.0527(12) 0.0687(13) 0.0298(10) 0.0225(11) 0.0199(10)
C12 0.0381(9) 0.0349(8) 0.0396(9) 0.0108(7) 0.0050(7) 0.0079(7)
C13 0.0403(9) 0.0393(9) 0.0460(10) 0.0041(7) -0.0005(8) 0.0033(7)
C14 0.0593(11) 0.0407(10) 0.0419(10) 0.0028(7) 0.0082(8) 0.0121(8)
C15 0.0437(10) 0.0417(10) 0.0559(11) 0.0146(8) 0.0181(8) 0.0115(8)
C16 0.0479(10) 0.0532(11) 0.0421(10) 0.0168(8) 0.0130(8) 0.0164(8)
N1 0.0354(7) 0.0395(8) 0.0401(8) 0.0044(6) 0.0026(6) 0.0078(6)
O1 0.0469(8) 0.0601(9) 0.0408(7) 0.0058(6) 0.0049(6) 0.0042(6)
O2 0.0317(6) 0.0389(6) 0.0497(7) 0.0031(5) 0.0005(5) 0.0059(5)
O5 0.0520(7) 0.0418(7) 0.0536(8) 0.0145(6) 0.0104(6) 0.0077(6)
S1 0.0351(2) 0.0543(3) 0.0630(3) -0.0049(2) 0.0057(2) 0.0119(2)

loop_
_atom_type_symbol
_atom_type_description
_atom_type_scat_dispersion_real
_atom_type_scat_dispersion_imag
_atom_type_scat_source
C C 0.0033 0.0016 'International Tables Vol C Tables 4.2.6.8 and 6.1.1.4'
N N 0.0061 0.0033 'International Tables Vol C Tables 4.2.6.8 and 6.1.1.4'
O O 0.0106 0.0060 'International Tables Vol C Tables 4.2.6.8 and 6.1.1.4'
S S 0.1246 0.1234 'International Tables Vol C Tables 4.2.6.8 and 6.1.1.4'
H H 0.0000 0.0000 'International Tables Vol C Tables 4.2.6.8 and 6.1.1.4'

loop_
_geom_angle_atom_site_label_1
_geom_angle_atom_site_label_2
_geom_angle_atom_site_label_3
_geom_angle
C16 C1 C2 119.29(16)
O1 C1 C2 121.87(16)
O1 C1 C16 118.84(16)
C3 C2 C1 120.33(15)
O5 C2 C1 113.72(14)
O5 C2 C3 125.95(15)
C2 C3 H3 120.2
C4 C3 C2 119.70(16)
C4 C3 H3 120.2
C3 C4 S1 119.62(13)
C15 C4 C3 120.12(16)
C15 C4 S1 120.11(14)
N1 C5 O2 115.97(15)
N1 C5 S1 131.03(13)
O2 C5 S1 113.00(12)
C8 C7 C12 119.74(16)
C8 C7 N1 131.06(15)
C12 C7 N1 109.18(15)
C7 C8 H8 120.8
C7 C8 C9 118.38(16)
C9 C8 H8 120.8
C8 C9 C10 120.56(17)
C8 C9 C14 119.86(17)
C14 C9 C10 119.58(17)
C9 C10 H10A 109.5
C9 C10 H10B 109.5
C9 C10 H10C 109.5
C9 C10 H10D 109.5
C9 C10 H10E 109.5
C9 C10 H10F 109.5
H10A C10 H10B 109.5
H10A C10 H10C 109.5
H10A C10 H10D 141.1
H10A C10 H10E 56.3
H10A C10 H10F 56.3
H10B C10 H10C 109.5
H10B C10 H10D 56.3
H10B C10 H10E 141.1
H10B C10 H10F 56.3
H10C C10 H10D 56.3
H10C C10 H10E 56.3
H10C C10 H10F 141.1
H10D C10 H10E 109.5
H10D C10 H10F 109.5
H10E C10 H10F 109.5
H11A C11 H11B 109.5
H11A C11 H11C 109.5
H11B C11 H11C 109.5
O5 C11 H11A 109.5
O5 C11 H11B 109.5
O5 C11 H11C 109.5
C7 C12 C13 123.84(17)
O2 C12 C7 107.11(14)
O2 C12 C13 129.04(15)
C12 C13 H13 122.3
C14 C13 C12 115.47(16)
C14 C13 H13 122.3
C9 C14 H14 118.7
C13 C14 C9 122.69(17)
C13 C14 H14 118.7
C4 C15 H15 120.0
C4 C15 C16 119.99(17)
C16 C15 H15 120.0
C1 C16 C15 120.51(17)
C1 C16 H16 119.7
C15 C16 H16 119.7
C5 N1 C7 103.66(13)
C1 O1 H1O 109.4(16)
C12 O2 C5 104.08(12)
C2 O5 C11 117.06(14)
C5 S1 C4 101.79(8)

loop_
_geom_bond_atom_site_label_1
_geom_bond_atom_site_label_2
_geom_bond_distance
C1 C2 1.383(2)
C1 C16 1.359(2)
C1 O1 1.352(2)
C2 C3 1.379(2)
C2 O5 1.3444(19)
C3 H3 0.9300
C3 C4 1.368(2)
C4 C15 1.368(3)
C4 S1 1.7700(17)
C5 N1 1.269(2)
C5 O2 1.3708(18)
C5 S1 1.7204(18)
C7 C8 1.363(2)
C7 C12 1.373(2)
C7 N1 1.409(2)
C8 H8 0.9300
C8 C9 1.388(2)
C9 C10 1.482(3)
C9 C14 1.389(3)
C10 H10A 0.9600
C10 H10B 0.9600
C10 H10C 0.9600
C10 H10D 0.9600
C10 H10E 0.9600
C10 H10F 0.9600
C11 H11A 0.9600
C11 H11B 0.9600
C11 H11C 0.9600
C11 O5 1.410(2)
C12 C13 1.376(2)
C12 O2 1.370(2)
C13 H13 0.9300
C13 C14 1.361(3)
C14 H14 0.9300
C15 H15 0.9300
C15 C16 1.382(2)
C16 H16 0.9300
O1 H1O 0.84(2)

loop_
_geom_hbond_atom_site_label_D
_geom_hbond_atom_site_label_H
_geom_hbond_atom_site_label_A
_geom_hbond_distance_DH
_geom_hbond_distance_HA
_geom_hbond_distance_DA
_geom_hbond_angle_DHA
_geom_hbond_site_symmetry_A
O1 H1O N1 0.84(2) 2.07(2) 2.805(2) 146(2) 2_766
O1 H1O N1 0.84(2) 2.07(2) 2.805(2) 146(2) 2_766
O1 H1O O5 0.84(2) 2.21(2) 2.6392(19) 111.7(19) .
O1 H1O O5 0.84(2) 2.21(2) 2.6392(19) 111.7(19) .

loop_
_geom_torsion_atom_site_label_1
_geom_torsion_atom_site_label_2
_geom_torsion_atom_site_label_3
_geom_torsion_atom_site_label_4
_geom_torsion
C1 C2 C3 C4 -0.1(3)
C1 C2 O5 C11 -176.88(16)
C2 C1 C16 C15 2.4(3)
C2 C3 C4 C15 2.1(3)
C2 C3 C4 S1 177.63(12)
C3 C2 O5 C11 3.1(3)
C3 C4 C15 C16 -1.8(3)
C3 C4 S1 C5 85.67(15)
C4 C15 C16 C1 -0.5(3)
C7 C8 C9 C10 -179.77(17)
C7 C8 C9 C14 0.9(3)
C7 C12 C13 C14 1.0(3)
C7 C12 O2 C5 0.48(17)
C8 C7 C12 C13 -0.4(3)
C8 C7 C12 O2 -179.16(14)
C8 C7 N1 C5 178.76(18)
C8 C9 C14 C13 -0.3(3)
C10 C9 C14 C13 -179.59(19)
C12 C7 C8 C9 -0.6(2)
C12 C7 N1 C5 0.32(18)
C12 C13 C14 C9 -0.7(3)
C13 C12 O2 C5 -178.16(17)
C15 C4 S1 C5 -98.81(15)
C16 C1 C2 C3 -2.1(3)
C16 C1 C2 O5 177.87(15)
N1 C5 O2 C12 -0.31(19)
N1 C5 S1 C4 -4.80(19)
N1 C7 C8 C9 -178.89(16)
N1 C7 C12 C13 178.22(16)
N1 C7 C12 O2 -0.51(18)
O1 C1 C2 C3 178.31(15)
O1 C1 C2 O5 -1.7(2)
O1 C1 C16 C15 -177.98(16)
O2 C5 N1 C7 0.00(19)
O2 C5 S1 C4 176.00(12)
O2 C12 C13 C14 179.48(16)
O5 C2 C3 C4 179.86(15)
S1 C4 C15 C16 -177.30(14)
S1 C5 N1 C7 -179.18(14)
S1 C5 O2 C12 179.02(11)
